data_4089456
loop_
_publ_author_name
'Pritchard, Victoria E.'
'Thorp-Greenwood, Flora L.'
'Balasingham, Rebeca G.'
'Williams, Catrin F.'
'Kariuki, Benson M.'
'Platts, James A.'
'Hallett, Andrew J.'
'Coogan, Michael P.'

_publ_section_title
;
 Simple Polyphenyl Zirconium and Hafnium Metallocene Room-Temperature
 Lumophores for Cell Imaging
;
_journal_issue 12
_journal_name_full Organometallics
_journal_page_first 3566
_journal_paper_doi 10.1021/om400212y
_journal_volume 32
_journal_year 2013
_chemical_formula_moiety 'C59.35 H43.35 Cl6.05 Hf'
_chemical_formula_sum 'C59.35 H43.35 Cl6.05 Hf'
_chemical_formula_weight 1149.41
_space_group_IT_number 14
_space_group_name_Hall '-P 2yn'
_space_group_name_H-M_alt 'P 1 21/n 1'
_symmetry_cell_setting monoclinic
_symmetry_space_group_name_H-M 'P 1 21/n 1'
_atom_sites_solution_hydrogens geom
_atom_sites_solution_primary direct
_atom_sites_solution_secondary difmap
_audit_creation_method SHELXL-97
_cell_angle_alpha 90.00
_cell_angle_beta 106.2850(10)
_cell_angle_gamma 90.00
_cell_formula_units_Z 8
_cell_length_a 22.4860(6)
_cell_length_b 12.4920(3)
_cell_length_c 38.2299(8)
_cell_measurement_reflns_used 14019
_cell_measurement_temperature 150(2)
_cell_measurement_theta_max 27.44
_cell_measurement_theta_min 2.94
_cell_volume 10307.7(4)
_computing_cell_refinement DENZO/SCALEPACK
_computing_data_collection 'COLLECT,Nonius BV, 1997-2001'
_computing_data_reduction DENZO/SCALEPACK
_computing_structure_refinement SHELXL-97
_computing_structure_solution SHELXs-97
_diffrn_ambient_temperature 150(2)
_diffrn_measured_fraction_theta_full 0.985
_diffrn_measured_fraction_theta_max 0.985
_diffrn_measurement_device_type 'Nonius KappaCCD'
_diffrn_measurement_method 'CCD scans'
_diffrn_radiation_monochromator graphite
_diffrn_radiation_source 'fine-focus sealed tube'
_diffrn_radiation_type MoK\a
_diffrn_radiation_wavelength 0.71073
_diffrn_reflns_av_R_equivalents 0.1065
_diffrn_reflns_av_sigmaI/netI 0.1338
_diffrn_reflns_limit_h_max 27
_diffrn_reflns_limit_h_min -29
_diffrn_reflns_limit_k_max 16
_diffrn_reflns_limit_k_min 0
_diffrn_reflns_limit_l_max 49
_diffrn_reflns_limit_l_min 0
_diffrn_reflns_number 23166
_diffrn_reflns_theta_full 27.44
_diffrn_reflns_theta_max 27.44
_diffrn_reflns_theta_min 2.94
_exptl_absorpt_coefficient_mu 2.376
_exptl_absorpt_correction_T_max 0.8904
_exptl_absorpt_correction_T_min 0.4500
_exptl_absorpt_correction_type empirical
_exptl_absorpt_process_details Denzo/Scalepack
_exptl_crystal_colour Colourless
_exptl_crystal_density_diffrn 1.481
_exptl_crystal_density_method 'not measured'
_exptl_crystal_description Block
_exptl_crystal_F_000 4594
_exptl_crystal_size_max 0.40
_exptl_crystal_size_mid 0.12
_exptl_crystal_size_min 0.05
_refine_diff_density_max 1.249
_refine_diff_density_min -1.156
_refine_diff_density_rms 0.170
_refine_ls_extinction_method none
_refine_ls_goodness_of_fit_ref 1.031
_refine_ls_hydrogen_treatment constr
_refine_ls_matrix_type fullcycle
_refine_ls_number_parameters 1245
_refine_ls_number_reflns 23166
_refine_ls_number_restraints 66
_refine_ls_restrained_S_all 1.036
_refine_ls_R_factor_all 0.1376
_refine_ls_R_factor_gt 0.0714
_refine_ls_shift/su_max 0.010
_refine_ls_shift/su_mean 0.002
_refine_ls_structure_factor_coef Fsqd
_refine_ls_weighting_details 'calc w=1/[\s^2^(Fo^2^)+(0.0373P)^2^+73.8251P] where P=(Fo^2^+2Fc^2^)/3'
_refine_ls_weighting_scheme calc
_refine_ls_wR_factor_gt 0.1307
_refine_ls_wR_factor_ref 0.1533
_reflns_number_gt 14019
_reflns_number_total 23166
_reflns_threshold_expression >2\s(I)
_cod_data_source_file om400212y_si_001.cif
_cod_data_source_block Ph4Cp2HfCl2
_cod_depositor_comments
;
The following automatic conversions were performed:

data item '_exptl_absorpt_correction_type' value 'Empirical' was
changed to 'empirical' in accordance with the
/home/saulius/struct/COD-crude-data/automatic-downloads/DataCite-retrospective/ACS/depositions/lib/dictionaries/cif_core.dic
dictionary named 'cif_core.dic' version 2.4.2 last updated on
2011-04-26.

data item '_symmetry_cell_setting' value 'Monoclinic' was changed to
'monoclinic' in accordance with the
/home/saulius/struct/COD-crude-data/automatic-downloads/DataCite-retrospective/ACS/depositions/lib/dictionaries/cif_core.dic
dictionary named 'cif_core.dic' version 2.4.2 last updated on
2011-04-26.

Automatic conversion script
Id: cif_fix_values 6909 2019-04-08 15:41:33Z antanas 
;
_cod_original_sg_symbol_H-M P21/n
_cod_database_code 4089456

loop_
_symmetry_equiv_pos_as_xyz
'x, y, z'
'-x+1/2, y+1/2, -z+1/2'
'-x, -y, -z'
'x-1/2, -y-1/2, z-1/2'

loop_
_atom_site_label
_atom_site_type_symbol
_atom_site_fract_x
_atom_site_fract_y
_atom_site_fract_z
_atom_site_U_iso_or_equiv
_atom_site_adp_type
_atom_site_occupancy
_atom_site_symmetry_multiplicity
_atom_site_calc_flag
_atom_site_refinement_flags
_atom_site_disorder_assembly
_atom_site_disorder_group
C1 C 0.4282(3) 0.4227(6) 0.1908(2) 0.0220(17) Uani 1 1 d . . .
H1 H 0.4073 0.4582 0.2058 0.026 Uiso 1 1 calc R . .
C2 C 0.4652(4) 0.3298(7) 0.2007(2) 0.0261(19) Uani 1 1 d . . .
C3 C 0.4883(4) 0.3034(6) 0.1705(2) 0.0242(18) Uani 1 1 d . . .
C4 C 0.4611(4) 0.3758(6) 0.1413(2) 0.0211(17) Uani 1 1 d . . .
C5 C 0.4269(4) 0.4550(6) 0.1551(2) 0.0249(19) Uani 1 1 d . . .
C6 C 0.4822(4) 0.2758(9) 0.2365(2) 0.041(2) Uani 1 1 d . . .
C7 C 0.4840(4) 0.3366(10) 0.2678(2) 0.054(3) Uani 1 1 d . . .
H7 H 0.4745 0.4109 0.2659 0.065 Uiso 1 1 calc R . .
C8 C 0.5001(6) 0.2860(15) 0.3020(3) 0.083(5) Uani 1 1 d . . .
H8 H 0.5008 0.3266 0.3232 0.100 Uiso 1 1 calc R . .
C9 C 0.5148(6) 0.1784(16) 0.3056(4) 0.094(6) Uani 1 1 d . . .
H9 H 0.5259 0.1451 0.3288 0.113 Uiso 1 1 calc R . .
C10 C 0.5132(5) 0.1209(11) 0.2750(4) 0.068(4) Uani 1 1 d . . .
H10 H 0.5240 0.0473 0.2775 0.082 Uiso 1 1 calc R . .
C11 C 0.4963(4) 0.1658(8) 0.2405(3) 0.049(3) Uani 1 1 d . . .
H11 H 0.4942 0.1228 0.2197 0.058 Uiso 1 1 calc R . .
C12 C 0.5427(4) 0.2337(6) 0.1723(2) 0.0282(19) Uani 1 1 d . . .
C13 C 0.5948(4) 0.2564(7) 0.2018(2) 0.035(2) Uani 1 1 d . . .
H13 H 0.5916 0.3080 0.2194 0.041 Uiso 1 1 calc R . .
C14 C 0.6505(4) 0.2049(8) 0.2053(3) 0.040(2) Uani 1 1 d . . .
H14 H 0.6851 0.2192 0.2257 0.048 Uiso 1 1 calc R . .
C15 C 0.6556(5) 0.1322(7) 0.1790(3) 0.040(2) Uani 1 1 d . . .
H15 H 0.6942 0.0989 0.1806 0.048 Uiso 1 1 calc R . .
C16 C 0.6044(4) 0.1082(7) 0.1503(3) 0.040(2) Uani 1 1 d . . .
H16 H 0.6083 0.0571 0.1326 0.048 Uiso 1 1 calc R . .
C17 C 0.5479(4) 0.1564(7) 0.1466(2) 0.034(2) Uani 1 1 d . . .
H17 H 0.5130 0.1377 0.1270 0.040 Uiso 1 1 calc R . .
C18 C 0.4783(4) 0.3798(6) 0.1064(2) 0.0248(18) Uani 1 1 d . . .
C19 C 0.4597(4) 0.2991(6) 0.0801(2) 0.0282(19) Uani 1 1 d . . .
H19 H 0.4342 0.2422 0.0838 0.034 Uiso 1 1 calc R . .
C20 C 0.4789(4) 0.3028(7) 0.0487(2) 0.032(2) Uani 1 1 d . . .
H20 H 0.4671 0.2472 0.0311 0.038 Uiso 1 1 calc R . .
C21 C 0.5147(4) 0.3860(7) 0.0426(2) 0.030(2) Uani 1 1 d . . .
H21 H 0.5270 0.3884 0.0207 0.036 Uiso 1 1 calc R . .
C22 C 0.5328(4) 0.4653(7) 0.0680(2) 0.032(2) Uani 1 1 d . . .
H22 H 0.5578 0.5223 0.0637 0.038 Uiso 1 1 calc R . .
C23 C 0.5151(4) 0.4639(6) 0.1000(2) 0.0259(18) Uani 1 1 d . . .
H23 H 0.5279 0.5195 0.1174 0.031 Uiso 1 1 calc R . .
C24 C 0.4033(4) 0.5598(6) 0.1389(2) 0.0267(19) Uani 1 1 d . . .
C25 C 0.3760(4) 0.5754(6) 0.1014(2) 0.0258(18) Uani 1 1 d . . .
H25 H 0.3712 0.5168 0.0850 0.031 Uiso 1 1 calc R . .
C26 C 0.3564(4) 0.6761(7) 0.0885(2) 0.033(2) Uani 1 1 d . . .
H26 H 0.3383 0.6859 0.0631 0.040 Uiso 1 1 calc R . .
C27 C 0.3623(4) 0.7632(7) 0.1115(3) 0.039(2) Uani 1 1 d . . .
H27 H 0.3472 0.8317 0.1023 0.047 Uiso 1 1 calc R . .
C28 C 0.3909(5) 0.7480(7) 0.1485(3) 0.041(2) Uani 1 1 d . . .
H28 H 0.3972 0.8075 0.1647 0.049 Uiso 1 1 calc R . .
C29 C 0.4103(4) 0.6475(7) 0.1620(2) 0.030(2) Uani 1 1 d . . .
H29 H 0.4286 0.6382 0.1874 0.036 Uiso 1 1 calc R . .
C30 C 0.3261(4) 0.2881(6) 0.2074(2) 0.0251(18) Uani 1 1 d . . .
H30 H 0.3547 0.3161 0.2287 0.030 Uiso 1 1 calc R . .
C31 C 0.3176(4) 0.1784(6) 0.1985(2) 0.0267(19) Uani 1 1 d . . .
C32 C 0.2727(4) 0.1726(7) 0.1636(2) 0.0271(19) Uani 1 1 d . . .
C33 C 0.2505(4) 0.2779(6) 0.1529(2) 0.0239(17) Uani 1 1 d . . .
C34 C 0.2855(4) 0.3501(6) 0.1797(2) 0.0258(19) Uani 1 1 d . . .
C35 C 0.3445(4) 0.0892(7) 0.2236(2) 0.0264(19) Uani 1 1 d . . .
C36 C 0.3568(4) 0.1065(7) 0.2608(2) 0.032(2) Uani 1 1 d . . .
H36 H 0.3508 0.1758 0.2695 0.038 Uiso 1 1 calc R . .
C37 C 0.3776(4) 0.0243(8) 0.2854(2) 0.039(2) Uani 1 1 d . . .
H37 H 0.3856 0.0374 0.3108 0.047 Uiso 1 1 calc R . .
C38 C 0.3869(5) -0.0775(8) 0.2731(2) 0.043(3) Uani 1 1 d . . .
H38 H 0.4013 -0.1342 0.2899 0.052 Uiso 1 1 calc R . .
C39 C 0.3749(4) -0.0948(7) 0.2363(2) 0.036(2) Uani 1 1 d . . .
H39 H 0.3811 -0.1641 0.2277 0.043 Uiso 1 1 calc R . .
C40 C 0.3540(4) -0.0135(7) 0.2118(2) 0.038(2) Uani 1 1 d . . .
H40 H 0.3459 -0.0273 0.1864 0.046 Uiso 1 1 calc R . .
C41 C 0.2414(4) 0.0737(6) 0.1453(2) 0.029(2) Uani 1 1 d . . .
C42 C 0.2014(5) 0.0193(8) 0.1606(3) 0.044(3) Uani 1 1 d . . .
H42 H 0.1968 0.0426 0.1833 0.053 Uiso 1 1 calc R . .
C43 C 0.1673(5) -0.0694(9) 0.1433(3) 0.061(3) Uani 1 1 d . . .
H43 H 0.1385 -0.1039 0.1536 0.074 Uiso 1 1 calc R . .
C44 C 0.1762(5) -0.1050(8) 0.1116(3) 0.050(3) Uani 1 1 d . . .
H44 H 0.1534 -0.1650 0.0996 0.060 Uiso 1 1 calc R . .
C45 C 0.2179(5) -0.0554(7) 0.0967(3) 0.042(3) Uani 1 1 d . . .
H45 H 0.2245 -0.0823 0.0748 0.051 Uiso 1 1 calc R . .
C46 C 0.2502(4) 0.0337(7) 0.1134(2) 0.033(2) Uani 1 1 d . . .
H46 H 0.2788 0.0678 0.1029 0.040 Uiso 1 1 calc R . .
C47 C 0.1918(4) 0.3012(6) 0.1248(2) 0.0252(18) Uani 1 1 d . . .
C48 C 0.1469(4) 0.3584(7) 0.1356(2) 0.031(2) Uani 1 1 d . . .
H48 H 0.1563 0.3852 0.1598 0.037 Uiso 1 1 calc R . .
C49 C 0.0889(4) 0.3770(7) 0.1120(2) 0.039(2) Uani 1 1 d . . .
H49 H 0.0594 0.4181 0.1198 0.047 Uiso 1 1 calc R . .
C50 C 0.0738(4) 0.3360(7) 0.0770(2) 0.037(2) Uani 1 1 d . . .
H50 H 0.0335 0.3466 0.0609 0.044 Uiso 1 1 calc R . .
C51 C 0.1177(4) 0.2794(7) 0.0656(2) 0.035(2) Uani 1 1 d . . .
H51 H 0.1078 0.2530 0.0413 0.041 Uiso 1 1 calc R . .
C52 C 0.1768(4) 0.2605(6) 0.0894(2) 0.0288(19) Uani 1 1 d . . .
H52 H 0.2064 0.2200 0.0815 0.035 Uiso 1 1 calc R . .
C53 C 0.2780(4) 0.4687(6) 0.1816(2) 0.030(2) Uani 1 1 d . . .
C54 C 0.2889(4) 0.5197(7) 0.2148(2) 0.036(2) Uani 1 1 d . . .
H54 H 0.3015 0.4788 0.2366 0.043 Uiso 1 1 calc R . .
C55 C 0.2818(5) 0.6303(8) 0.2170(3) 0.046(3) Uani 1 1 d . . .
H55 H 0.2901 0.6639 0.2402 0.055 Uiso 1 1 calc R . .
C56 C 0.2629(5) 0.6900(7) 0.1862(3) 0.050(3) Uani 1 1 d . . .
H56 H 0.2581 0.7653 0.1877 0.061 Uiso 1 1 calc R . .
C57 C 0.2504(4) 0.6393(7) 0.1521(3) 0.038(2) Uani 1 1 d . . .
H57 H 0.2362 0.6801 0.1303 0.046 Uiso 1 1 calc R . .
C58 C 0.2586(4) 0.5311(7) 0.1501(2) 0.033(2) Uani 1 1 d . . .
H58 H 0.2510 0.4978 0.1269 0.040 Uiso 1 1 calc R . .
C59 C 0.3000(4) 0.2250(6) -0.0572(2) 0.0244(17) Uani 1 1 d . . .
H59 H 0.3172 0.2083 -0.0321 0.029 Uiso 1 1 calc R . .
C60 C 0.2866(3) 0.3299(6) -0.0716(2) 0.0186(16) Uani 1 1 d . . .
C61 C 0.2616(3) 0.3197(6) -0.1105(2) 0.0191(16) Uani 1 1 d . . .
C62 C 0.2573(4) 0.2088(6) -0.1187(2) 0.0249(18) Uani 1 1 d . . .
C63 C 0.2835(4) 0.1492(6) -0.0860(2) 0.0234(18) Uani 1 1 d . . .
C64 C 0.3002(4) 0.4303(6) -0.0499(2) 0.0259(19) Uani 1 1 d . . .
C65 C 0.3516(4) 0.4341(7) -0.0189(2) 0.0270(19) Uani 1 1 d . . .
H65 H 0.3759 0.3716 -0.0113 0.032 Uiso 1 1 calc R . .
C66 C 0.3668(4) 0.5266(7) 0.0002(2) 0.033(2) Uani 1 1 d . . .
H66 H 0.4008 0.5270 0.0216 0.040 Uiso 1 1 calc R . .
C67 C 0.3340(4) 0.6196(7) -0.0106(2) 0.034(2) Uani 1 1 d . . .
H67 H 0.3461 0.6845 0.0024 0.041 Uiso 1 1 calc R . .
C68 C 0.2824(4) 0.6164(7) -0.0413(2) 0.033(2) Uani 1 1 d . . .
H68 H 0.2588 0.6795 -0.0491 0.039 Uiso 1 1 calc R . .
C69 C 0.2657(4) 0.5229(6) -0.0602(2) 0.0271(19) Uani 1 1 d . . .
H69 H 0.2300 0.5215 -0.0806 0.033 Uiso 1 1 calc R . .
C70 C 0.2549(4) 0.4075(7) -0.1374(2) 0.030(2) Uani 1 1 d . . .
C71 C 0.3037(4) 0.4823(7) -0.1318(2) 0.033(2) Uani 1 1 d . . .
H71 H 0.3385 0.4766 -0.1110 0.040 Uiso 1 1 calc R . .
C72 C 0.3009(5) 0.5640(7) -0.1568(3) 0.040(2) Uani 1 1 d . . .
H72 H 0.3338 0.6143 -0.1530 0.049 Uiso 1 1 calc R . .
C73 C 0.2506(5) 0.5726(8) -0.1871(3) 0.049(3) Uani 1 1 d . . .
H73 H 0.2484 0.6296 -0.2039 0.059 Uiso 1 1 calc R . .
C74 C 0.2025(5) 0.4974(9) -0.1933(3) 0.050(3) Uani 1 1 d . . .
H74 H 0.1685 0.5027 -0.2146 0.060 Uiso 1 1 calc R . .
C75 C 0.2042(4) 0.4165(7) -0.1689(2) 0.034(2) Uani 1 1 d . . .
H75 H 0.1712 0.3662 -0.1732 0.041 Uiso 1 1 calc R . .
C76 C 0.2378(4) 0.1651(6) -0.1568(2) 0.029(2) Uani 1 1 d . . .
C77 C 0.2829(4) 0.1350(6) -0.1723(2) 0.0282(19) Uani 1 1 d . . .
H77 H 0.3251 0.1393 -0.1584 0.034 Uiso 1 1 calc R . .
C78 C 0.2688(5) 0.0982(7) -0.2078(2) 0.040(2) Uani 1 1 d . . .
H78 H 0.3008 0.0817 -0.2187 0.048 Uiso 1 1 calc R . .
C79 C 0.2069(5) 0.0858(7) -0.2275(2) 0.043(3) Uani 1 1 d . . .
H79 H 0.1963 0.0571 -0.2514 0.051 Uiso 1 1 calc R . .
C80 C 0.1611(5) 0.1158(8) -0.2116(2) 0.046(3) Uani 1 1 d . . .
H80 H 0.1188 0.1088 -0.2250 0.055 Uiso 1 1 calc R . .
C81 C 0.1762(4) 0.1552(8) -0.1770(2) 0.037(2) Uani 1 1 d . . .
H81 H 0.1443 0.1761 -0.1666 0.045 Uiso 1 1 calc R . .
C82 C 0.3026(4) 0.0351(6) -0.0824(2) 0.029(2) Uani 1 1 d . . .
C83 C 0.2688(5) -0.0460(6) -0.1042(3) 0.038(2) Uani 1 1 d . . .
H83 H 0.2303 -0.0307 -0.1216 0.045 Uiso 1 1 calc R . .
C84 C 0.2924(5) -0.1501(8) -0.1003(3) 0.044(3) Uani 1 1 d . . .
H84 H 0.2694 -0.2058 -0.1150 0.053 Uiso 1 1 calc R . .
C85 C 0.3484(5) -0.1736(8) -0.0754(3) 0.047(3) Uani 1 1 d . . .
H85 H 0.3638 -0.2448 -0.0729 0.056 Uiso 1 1 calc R . .
C86 C 0.3812(5) -0.0938(8) -0.0546(3) 0.046(3) Uani 1 1 d . . .
H86 H 0.4198 -0.1101 -0.0375 0.055 Uiso 1 1 calc R . .
C87 C 0.3600(4) 0.0104(7) -0.0577(2) 0.034(2) Uani 1 1 d . . .
H87 H 0.3841 0.0652 -0.0432 0.041 Uiso 1 1 calc R . .
C88 C 0.2138(4) 0.2824(6) -0.00920(19) 0.0223(17) Uani 1 1 d . . .
H88 H 0.2544 0.3107 0.0004 0.027 Uiso 1 1 calc R . .
C89 C 0.1988(4) 0.1703(6) -0.0118(2) 0.0225(18) Uani 1 1 d . . .
C90 C 0.1323(4) 0.1639(6) -0.02791(19) 0.0216(17) Uani 1 1 d . . .
C91 C 0.1089(4) 0.2704(6) -0.0364(2) 0.0218(17) Uani 1 1 d . . .
C92 C 0.1603(4) 0.3438(6) -0.0229(2) 0.0204(17) Uani 1 1 d . . .
C93 C 0.2428(4) 0.0825(6) 0.0009(2) 0.0191(16) Uani 1 1 d . . .
C94 C 0.2967(4) 0.1026(7) 0.0288(2) 0.030(2) Uani 1 1 d . . .
H94 H 0.3041 0.1722 0.0392 0.036 Uiso 1 1 calc R . .
C95 C 0.3400(4) 0.0212(7) 0.0417(2) 0.031(2) Uani 1 1 d . . .
H95 H 0.3766 0.0354 0.0607 0.037 Uiso 1 1 calc R . .
C96 C 0.3293(4) -0.0802(7) 0.0266(2) 0.031(2) Uani 1 1 d . . .
H96 H 0.3587 -0.1357 0.0352 0.037 Uiso 1 1 calc R . .
C97 C 0.2758(4) -0.1004(7) -0.0009(2) 0.030(2) Uani 1 1 d . . .
H97 H 0.2678 -0.1704 -0.0108 0.036 Uiso 1 1 calc R . .
C98 C 0.2342(4) -0.0200(6) -0.0139(2) 0.0235(18) Uani 1 1 d . . .
H98 H 0.1985 -0.0345 -0.0335 0.028 Uiso 1 1 calc R . .
C99 C 0.0944(4) 0.0663(6) -0.0266(2) 0.0221(18) Uani 1 1 d . . .
C100 C 0.1077(4) 0.0121(6) 0.0071(2) 0.0260(18) Uani 1 1 d . . .
H100 H 0.1397 0.0379 0.0272 0.031 Uiso 1 1 calc R . .
C101 C 0.0742(4) -0.0792(7) 0.0112(3) 0.033(2) Uani 1 1 d . . .
H101 H 0.0827 -0.1139 0.0342 0.040 Uiso 1 1 calc R . .
C102 C 0.0288(4) -0.1185(7) -0.0183(2) 0.032(2) Uani 1 1 d . . .
H102 H 0.0071 -0.1822 -0.0159 0.038 Uiso 1 1 calc R . .
C103 C 0.0151(4) -0.0650(7) -0.0512(2) 0.032(2) Uani 1 1 d . . .
H103 H -0.0166 -0.0918 -0.0713 0.039 Uiso 1 1 calc R . .
C104 C 0.0471(4) 0.0284(6) -0.0556(2) 0.0257(18) Uani 1 1 d . . .
H104 H 0.0365 0.0653 -0.0782 0.031 Uiso 1 1 calc R . .
C105 C 0.0423(4) 0.3017(6) -0.0505(2) 0.0238(18) Uani 1 1 d . . .
C106 C 0.0157(4) 0.3617(6) -0.0280(2) 0.028(2) Uani 1 1 d . . .
H106 H 0.0397 0.3805 -0.0041 0.034 Uiso 1 1 calc R . .
C107 C -0.0460(4) 0.3940(6) -0.0403(2) 0.029(2) Uani 1 1 d . . .
H107 H -0.0641 0.4336 -0.0247 0.035 Uiso 1 1 calc R . .
C108 C -0.0807(4) 0.3686(7) -0.0751(2) 0.038(2) Uani 1 1 d . . .
H108 H -0.1228 0.3903 -0.0835 0.046 Uiso 1 1 calc R . .
C109 C -0.0540(4) 0.3117(7) -0.0974(2) 0.033(2) Uani 1 1 d . . .
H109 H -0.0781 0.2949 -0.1214 0.039 Uiso 1 1 calc R . .
C110 C 0.0072(4) 0.2780(6) -0.0859(2) 0.0300(19) Uani 1 1 d . . .
H110 H 0.0249 0.2392 -0.1019 0.036 Uiso 1 1 calc R . .
C111 C 0.1576(4) 0.4607(6) -0.0180(2) 0.0235(18) Uani 1 1 d . . .
C112 C 0.1180(4) 0.5296(6) -0.0429(2) 0.029(2) Uani 1 1 d . . .
H112 H 0.0911 0.5016 -0.0647 0.035 Uiso 1 1 calc R . .
C113 C 0.1179(4) 0.6383(7) -0.0357(3) 0.038(2) Uani 1 1 d . . .
H113 H 0.0906 0.6843 -0.0526 0.046 Uiso 1 1 calc R . .
C114 C 0.1572(4) 0.6805(7) -0.0042(3) 0.037(2) Uani 1 1 d . . .
H114 H 0.1577 0.7554 0.0002 0.044 Uiso 1 1 calc R . .
C115 C 0.1955(4) 0.6136(7) 0.0208(3) 0.036(2) Uani 1 1 d . . .
H115 H 0.2218 0.6423 0.0427 0.043 Uiso 1 1 calc R . .
C116 C 0.1962(4) 0.5044(6) 0.0142(2) 0.0272(19) Uani 1 1 d . . .
H116 H 0.2230 0.4589 0.0316 0.033 Uiso 1 1 calc R . .
Cl1 Cl 0.31807(10) 0.32689(16) 0.09297(5) 0.0279(5) Uani 1 1 d . . .
Cl2 Cl 0.40160(10) 0.10255(16) 0.14296(6) 0.0303(5) Uani 1 1 d . . .
Cl3 Cl 0.12441(10) 0.37171(17) -0.11247(5) 0.0313(5) Uani 1 1 d . . .
Cl4 Cl 0.13568(11) 0.08411(17) -0.10475(6) 0.0335(5) Uani 1 1 d . . .
Hf1 Hf 0.367774(16) 0.27750(3) 0.154753(9) 0.02272(9) Uani 1 1 d . . .
Hf2 Hf 0.187084(16) 0.23901(3) -0.074673(8) 0.02111(8) Uani 1 1 d . . .
C117 C 0.5083(4) 0.7752(7) 0.0881(2) 0.037(2) Uani 1 1 d D . .
H117 H 0.4830 0.7263 0.0989 0.044 Uiso 1 1 calc R . .
Cl5 Cl 0.49756(13) 0.9061(2) 0.10186(8) 0.0558(7) Uani 1 1 d D . .
Cl6 Cl 0.58509(11) 0.7358(2) 0.10433(7) 0.0478(6) Uani 1 1 d D . .
Cl7 Cl 0.48185(14) 0.7625(3) 0.04104(7) 0.0659(8) Uani 1 1 d D . .
C118 C 0.6185(6) 0.6789(10) 0.2091(3) 0.076(4) Uani 1 1 d . . .
H118 H 0.6452 0.6801 0.1921 0.091 Uiso 1 1 calc R . .
Cl8 Cl 0.57557(17) 0.5614(3) 0.20131(9) 0.0862(11) Uani 1 1 d . . .
Cl9 Cl 0.6659(2) 0.6864(3) 0.25262(12) 0.132(2) Uani 1 1 d . . .
Cl10 Cl 0.56846(18) 0.7914(3) 0.19906(11) 0.0969(12) Uani 1 1 d . . .
C119 C 0.4914(8) 0.6398(17) 0.3147(5) 0.095(11) Uani 0.445(10) 1 d PDU A 2
H119 H 0.5023 0.7170 0.3197 0.114 Uiso 0.445(10) 1 calc PR A 2
Cl11 Cl 0.4374(6) 0.6237(10) 0.2723(3) 0.171(6) Uani 0.445(10) 1 d PDU A 2
Cl12 Cl 0.4598(9) 0.588(2) 0.3468(4) 0.296(12) Uani 0.445(10) 1 d PDU A 2
Cl13 Cl 0.5566(8) 0.5645(19) 0.3172(5) 0.297(12) Uani 0.445(10) 1 d PDU A 2
C120 C 0.6004(8) 0.8867(17) 0.3410(4) 0.057(12) Uani 0.255(6) 1 d PDU B 3
H120 H 0.6208 0.9586 0.3430 0.068 Uiso 0.255(6) 1 calc PR B 3
Cl14 Cl 0.5821(7) 0.8410(13) 0.2961(3) 0.102(6) Uani 0.255(6) 1 d PDU B 3
Cl15 Cl 0.6479(6) 0.7969(12) 0.3694(4) 0.096(5) Uani 0.255(6) 1 d PDU B 3
Cl16 Cl 0.5352(5) 0.8927(10) 0.3562(3) 0.078(5) Uani 0.255(6) 1 d PDU B 3

loop_
_atom_site_aniso_label
_atom_site_aniso_U_11
_atom_site_aniso_U_22
_atom_site_aniso_U_33
_atom_site_aniso_U_23
_atom_site_aniso_U_13
_atom_site_aniso_U_12
C1 0.015(4) 0.030(5) 0.023(4) -0.005(3) 0.008(3) -0.007(3)
C2 0.022(5) 0.028(5) 0.025(4) 0.002(3) 0.002(4) 0.000(4)
C3 0.021(4) 0.022(4) 0.027(4) 0.007(3) 0.002(4) -0.004(3)
C4 0.020(4) 0.014(4) 0.029(4) -0.001(3) 0.006(4) -0.007(3)
C5 0.032(5) 0.017(4) 0.024(4) -0.005(3) 0.005(4) -0.004(4)
C6 0.022(5) 0.074(7) 0.021(4) 0.015(5) -0.002(4) -0.007(5)
C7 0.029(6) 0.105(10) 0.029(5) 0.003(6) 0.011(5) -0.013(6)
C8 0.048(8) 0.179(17) 0.025(5) 0.012(8) 0.014(5) -0.018(9)
C9 0.046(9) 0.170(18) 0.054(8) 0.052(11) -0.008(7) -0.029(10)
C10 0.021(6) 0.098(10) 0.077(8) 0.062(8) -0.001(6) -0.007(6)
C11 0.024(5) 0.050(7) 0.066(7) 0.029(5) 0.005(5) 0.007(5)
C12 0.027(5) 0.024(4) 0.030(4) 0.004(4) 0.003(4) 0.001(4)
C13 0.034(5) 0.033(5) 0.037(5) 0.004(4) 0.010(4) 0.000(4)
C14 0.029(5) 0.041(6) 0.050(6) 0.004(5) 0.010(5) -0.003(4)
C15 0.032(6) 0.031(5) 0.058(6) 0.006(5) 0.015(5) 0.002(4)
C16 0.039(6) 0.028(5) 0.056(6) -0.001(4) 0.017(5) 0.000(4)
C17 0.027(5) 0.037(5) 0.037(5) 0.003(4) 0.009(4) 0.003(4)
C18 0.021(5) 0.029(5) 0.024(4) 0.000(3) 0.005(4) 0.005(4)
C19 0.030(5) 0.022(4) 0.030(4) -0.001(3) 0.004(4) 0.000(4)
C20 0.028(5) 0.033(5) 0.031(4) -0.007(4) 0.004(4) 0.004(4)
C21 0.029(5) 0.042(5) 0.021(4) 0.002(4) 0.012(4) 0.000(4)
C22 0.030(5) 0.036(5) 0.031(5) 0.004(4) 0.013(4) -0.004(4)
C23 0.024(5) 0.027(5) 0.025(4) 0.002(3) 0.005(4) -0.004(4)
C24 0.028(5) 0.020(4) 0.035(5) 0.001(4) 0.013(4) -0.002(4)
C25 0.022(5) 0.026(5) 0.035(5) 0.000(4) 0.016(4) -0.006(4)
C26 0.032(5) 0.032(5) 0.037(5) 0.007(4) 0.012(4) 0.002(4)
C27 0.044(6) 0.022(5) 0.054(6) 0.011(4) 0.018(5) 0.006(4)
C28 0.057(7) 0.028(5) 0.048(5) 0.000(4) 0.029(5) 0.004(5)
C29 0.033(5) 0.032(5) 0.025(4) -0.002(4) 0.010(4) -0.005(4)
C30 0.025(5) 0.029(5) 0.022(4) -0.002(3) 0.008(3) -0.007(4)
C31 0.024(5) 0.025(5) 0.032(5) 0.000(4) 0.010(4) -0.005(4)
C32 0.023(5) 0.029(5) 0.032(5) 0.001(4) 0.011(4) 0.001(4)
C33 0.022(4) 0.024(4) 0.026(4) 0.002(3) 0.007(3) -0.003(4)
C34 0.020(5) 0.024(4) 0.033(5) 0.005(4) 0.006(4) 0.001(3)
C35 0.022(5) 0.028(5) 0.031(4) 0.008(4) 0.010(4) -0.003(4)
C36 0.034(5) 0.026(5) 0.040(5) 0.004(4) 0.015(4) -0.006(4)
C37 0.034(6) 0.052(6) 0.031(5) 0.017(4) 0.009(4) -0.006(5)
C38 0.057(7) 0.033(5) 0.041(5) 0.020(4) 0.016(5) 0.007(5)
C39 0.050(6) 0.024(5) 0.035(5) 0.007(4) 0.014(5) 0.005(4)
C40 0.048(6) 0.034(5) 0.030(5) 0.002(4) 0.009(4) -0.006(5)
C41 0.025(5) 0.024(5) 0.031(5) 0.003(4) -0.004(4) -0.011(4)
C42 0.051(7) 0.040(6) 0.041(5) 0.005(4) 0.013(5) -0.007(5)
C43 0.064(8) 0.052(7) 0.064(8) 0.009(6) 0.010(6) -0.033(6)
C44 0.070(8) 0.026(5) 0.048(6) 0.000(5) 0.005(6) -0.016(5)
C45 0.049(7) 0.032(5) 0.039(5) -0.007(4) 0.001(5) 0.008(5)
C46 0.032(5) 0.030(5) 0.039(5) -0.001(4) 0.010(4) 0.007(4)
C47 0.024(5) 0.021(4) 0.031(4) 0.002(3) 0.009(4) -0.003(3)
C48 0.037(6) 0.026(5) 0.031(5) -0.005(4) 0.013(4) -0.003(4)
C49 0.033(6) 0.039(6) 0.045(6) -0.005(4) 0.011(5) 0.006(4)
C50 0.026(5) 0.034(5) 0.044(5) 0.004(4) 0.001(4) 0.003(4)
C51 0.042(6) 0.033(5) 0.029(4) 0.003(4) 0.009(4) -0.004(4)
C52 0.030(5) 0.025(5) 0.034(4) 0.005(4) 0.012(4) 0.004(4)
C53 0.023(5) 0.020(4) 0.047(5) -0.007(4) 0.009(4) 0.000(4)
C54 0.033(6) 0.033(5) 0.042(5) -0.009(4) 0.012(4) -0.001(4)
C55 0.036(6) 0.041(6) 0.064(7) -0.013(5) 0.019(5) -0.004(5)
C56 0.035(6) 0.018(5) 0.104(9) -0.015(6) 0.028(6) -0.009(4)
C57 0.029(5) 0.031(5) 0.055(6) 0.006(5) 0.013(5) 0.008(4)
C58 0.033(5) 0.025(5) 0.039(5) -0.004(4) 0.005(4) 0.001(4)
C59 0.029(5) 0.023(4) 0.022(4) 0.006(3) 0.010(3) 0.002(4)
C60 0.011(4) 0.020(4) 0.025(4) 0.003(3) 0.005(3) 0.000(3)
C61 0.011(4) 0.019(4) 0.029(4) 0.006(3) 0.008(3) -0.004(3)
C62 0.025(5) 0.027(5) 0.025(4) -0.003(3) 0.011(4) -0.001(4)
C63 0.027(5) 0.021(4) 0.026(4) 0.004(3) 0.015(4) -0.002(3)
C64 0.035(5) 0.019(4) 0.027(4) 0.003(3) 0.015(4) -0.007(4)
C65 0.024(5) 0.025(5) 0.034(5) 0.007(4) 0.012(4) 0.004(4)
C66 0.038(6) 0.026(5) 0.033(5) -0.002(4) 0.008(4) -0.002(4)
C67 0.034(6) 0.034(5) 0.037(5) -0.007(4) 0.016(4) -0.013(4)
C68 0.034(5) 0.024(5) 0.042(5) 0.006(4) 0.013(4) 0.005(4)
C69 0.026(5) 0.021(4) 0.031(4) -0.004(4) 0.004(4) -0.005(4)
C70 0.028(5) 0.032(5) 0.033(5) 0.007(4) 0.012(4) 0.005(4)
C71 0.041(6) 0.032(5) 0.031(5) 0.007(4) 0.016(4) 0.007(4)
C72 0.042(6) 0.037(6) 0.048(6) 0.009(5) 0.022(5) -0.005(5)
C73 0.056(7) 0.050(7) 0.052(6) 0.030(5) 0.032(6) 0.012(6)
C74 0.039(6) 0.067(7) 0.043(6) 0.025(5) 0.009(5) 0.007(5)
C75 0.035(6) 0.036(5) 0.033(5) 0.013(4) 0.011(4) 0.001(4)
C76 0.036(5) 0.024(5) 0.029(4) 0.001(4) 0.012(4) 0.000(4)
C77 0.026(5) 0.028(5) 0.029(4) -0.006(4) 0.005(4) -0.004(4)
C78 0.060(7) 0.034(5) 0.036(5) 0.006(4) 0.030(5) 0.000(5)
C79 0.067(8) 0.037(6) 0.019(4) -0.009(4) 0.002(5) -0.007(5)
C80 0.032(6) 0.069(7) 0.026(5) 0.000(5) -0.009(4) -0.005(5)
C81 0.033(6) 0.057(6) 0.025(4) 0.001(4) 0.013(4) -0.001(5)
C82 0.040(6) 0.023(4) 0.031(5) 0.005(4) 0.021(4) 0.004(4)
C83 0.059(7) 0.014(4) 0.049(6) -0.005(4) 0.030(5) -0.005(4)
C84 0.057(7) 0.033(5) 0.059(6) -0.009(5) 0.041(6) -0.004(5)
C85 0.059(7) 0.023(5) 0.068(7) 0.017(5) 0.036(6) 0.011(5)
C86 0.042(6) 0.044(6) 0.057(6) 0.013(5) 0.024(5) 0.017(5)
C87 0.031(5) 0.034(5) 0.040(5) 0.004(4) 0.014(4) 0.010(4)
C88 0.025(4) 0.019(4) 0.020(4) 0.003(3) 0.001(3) -0.005(3)
C89 0.031(5) 0.016(4) 0.020(4) 0.002(3) 0.007(4) 0.003(3)
C90 0.021(5) 0.027(4) 0.020(4) -0.002(3) 0.011(3) 0.002(3)
C91 0.024(4) 0.021(4) 0.025(4) 0.001(3) 0.017(3) -0.001(4)
C92 0.026(5) 0.016(4) 0.022(4) 0.001(3) 0.012(4) -0.004(3)
C93 0.017(4) 0.019(4) 0.022(4) 0.002(3) 0.007(3) 0.001(3)
C94 0.044(6) 0.021(4) 0.027(4) -0.002(3) 0.014(4) 0.007(4)
C95 0.030(5) 0.030(5) 0.028(4) 0.005(4) 0.003(4) 0.003(4)
C96 0.037(6) 0.026(5) 0.033(5) 0.009(4) 0.014(4) 0.013(4)
C97 0.039(6) 0.022(4) 0.035(5) -0.003(4) 0.018(4) 0.001(4)
C98 0.022(5) 0.023(4) 0.025(4) -0.004(3) 0.006(4) 0.002(3)
C99 0.028(5) 0.009(4) 0.032(4) 0.002(3) 0.014(4) 0.002(3)
C100 0.024(5) 0.026(5) 0.030(4) 0.003(4) 0.010(4) 0.003(4)
C101 0.031(5) 0.028(5) 0.050(6) 0.008(4) 0.027(5) 0.002(4)
C102 0.028(5) 0.019(4) 0.055(6) 0.002(4) 0.022(5) -0.002(4)
C103 0.038(6) 0.023(5) 0.039(5) -0.010(4) 0.015(4) -0.006(4)
C104 0.021(5) 0.023(4) 0.036(5) -0.004(4) 0.014(4) -0.008(3)
C105 0.021(4) 0.018(4) 0.033(4) 0.004(3) 0.009(4) -0.005(3)
C106 0.036(5) 0.017(4) 0.034(5) 0.001(3) 0.013(4) -0.005(4)
C107 0.021(5) 0.019(4) 0.050(5) -0.004(4) 0.014(4) 0.003(4)
C108 0.028(5) 0.037(6) 0.045(6) 0.004(4) 0.005(5) -0.002(4)
C109 0.026(5) 0.034(5) 0.036(5) 0.008(4) 0.004(4) -0.006(4)
C110 0.038(5) 0.023(4) 0.028(4) 0.000(4) 0.007(4) 0.000(4)
C111 0.024(5) 0.020(4) 0.030(4) 0.001(3) 0.015(4) -0.004(3)
C112 0.034(5) 0.015(4) 0.038(5) 0.005(4) 0.013(4) 0.003(4)
C113 0.035(6) 0.028(5) 0.048(6) 0.012(4) 0.006(5) 0.002(4)
C114 0.024(5) 0.017(4) 0.079(7) 0.006(5) 0.028(5) 0.002(4)
C115 0.031(5) 0.026(5) 0.055(6) -0.013(4) 0.019(5) -0.005(4)
C116 0.021(5) 0.022(4) 0.039(5) -0.006(4) 0.008(4) 0.002(4)
Cl1 0.0293(12) 0.0277(11) 0.0258(10) -0.0019(8) 0.0065(9) -0.0060(9)
Cl2 0.0308(12) 0.0220(10) 0.0403(12) -0.0021(9) 0.0135(10) -0.0008(9)
Cl3 0.0268(12) 0.0387(13) 0.0279(10) 0.0100(9) 0.0071(9) 0.0056(9)
Cl4 0.0387(14) 0.0334(12) 0.0318(11) -0.0114(9) 0.0156(10) -0.0149(10)
Hf1 0.02429(18) 0.02090(17) 0.02292(16) -0.00024(14) 0.00651(14) -0.00149(15)
Hf2 0.02291(18) 0.01963(17) 0.02104(15) -0.00044(13) 0.00657(13) -0.00201(14)
C117 0.035(5) 0.030(5) 0.044(5) -0.011(4) 0.011(4) -0.010(4)
Cl5 0.0573(18) 0.0340(14) 0.0745(18) -0.0142(13) 0.0160(15) 0.0040(12)
Cl6 0.0285(13) 0.0486(15) 0.0613(15) -0.0082(12) 0.0044(11) 0.0010(11)
Cl7 0.0569(18) 0.085(2) 0.0474(15) -0.0180(15) 0.0010(13) 0.0129(16)
C118 0.064(9) 0.062(8) 0.086(9) 0.010(7) -0.002(7) -0.004(7)
Cl8 0.080(3) 0.077(2) 0.084(2) -0.0033(19) -0.006(2) -0.0142(19)
Cl9 0.138(4) 0.084(3) 0.124(3) 0.023(3) -0.048(3) -0.041(3)
Cl10 0.085(3) 0.077(3) 0.121(3) 0.016(2) 0.018(2) 0.000(2)
C119 0.094(14) 0.088(13) 0.102(13) -0.011(9) 0.023(9) 0.011(9)
Cl11 0.198(10) 0.129(8) 0.158(9) -0.012(7) 0.005(7) 0.040(7)
Cl12 0.296(15) 0.312(15) 0.278(14) 0.004(9) 0.077(9) -0.020(9)
Cl13 0.290(15) 0.279(15) 0.301(15) 0.002(9) 0.047(9) 0.012(9)
C120 0.056(14) 0.060(15) 0.062(14) -0.006(9) 0.028(10) -0.001(9)
Cl14 0.099(9) 0.101(9) 0.106(9) -0.023(7) 0.028(7) -0.013(7)
Cl15 0.095(9) 0.085(8) 0.099(8) -0.026(6) 0.010(7) 0.006(7)
Cl16 0.066(7) 0.078(8) 0.093(8) -0.020(6) 0.025(6) -0.018(6)

loop_
_atom_type_symbol
_atom_type_description
_atom_type_scat_dispersion_real
_atom_type_scat_dispersion_imag
_atom_type_scat_source
C C 0.0033 0.0016 'International Tables Vol C Tables 4.2.6.8 and 6.1.1.4'
H H 0.0000 0.0000 'International Tables Vol C Tables 4.2.6.8 and 6.1.1.4'
Cl Cl 0.1484 0.1585 'International Tables Vol C Tables 4.2.6.8 and 6.1.1.4'
Hf Hf -0.5830 6.1852 'International Tables Vol C Tables 4.2.6.8 and 6.1.1.4'

loop_
_geom_angle_atom_site_label_1
_geom_angle_atom_site_label_2
_geom_angle_atom_site_label_3
_geom_angle
C5 C1 C2 110.3(7)
C5 C1 Hf1 79.1(4)
C2 C1 Hf1 74.7(5)
C5 C1 H1 124.9
C2 C1 H1 124.9
Hf1 C1 H1 113.3
C1 C2 C3 106.8(7)
C1 C2 C6 127.2(8)
C3 C2 C6 125.8(8)
C1 C2 Hf1 71.9(4)
C3 C2 Hf1 79.4(5)
C6 C2 Hf1 118.9(6)
C4 C3 C2 108.1(7)
C4 C3 C12 125.0(7)
C2 C3 C12 125.1(7)
C4 C3 Hf1 73.2(4)
C2 C3 Hf1 68.2(4)
C12 C3 Hf1 136.1(5)
C3 C4 C5 107.7(7)
C3 C4 C18 123.8(7)
C5 C4 C18 127.1(7)
C3 C4 Hf1 75.0(4)
C5 C4 Hf1 73.1(4)
C18 C4 Hf1 128.2(5)
C1 C5 C4 106.7(7)
C1 C5 C24 124.4(7)
C4 C5 C24 128.2(7)
C1 C5 Hf1 68.4(4)
C4 C5 Hf1 74.6(4)
C24 C5 Hf1 129.2(6)
C11 C6 C7 118.9(9)
C11 C6 C2 122.5(9)
C7 C6 C2 118.6(10)
C8 C7 C6 119.1(12)
C8 C7 H7 120.5
C6 C7 H7 120.5
C9 C8 C7 121.4(13)
C9 C8 H8 119.3
C7 C8 H8 119.3
C10 C9 C8 118.7(12)
C10 C9 H9 120.7
C8 C9 H9 120.7
C9 C10 C11 122.6(13)
C9 C10 H10 118.7
C11 C10 H10 118.7
C10 C11 C6 119.3(11)
C10 C11 H11 120.4
C6 C11 H11 120.4
C13 C12 C17 119.0(8)
C13 C12 C3 114.2(7)
C17 C12 C3 126.6(7)
C14 C13 C12 120.9(9)
C14 C13 H13 119.5
C12 C13 H13 119.5
C13 C14 C15 119.4(9)
C13 C14 H14 120.3
C15 C14 H14 120.3
C16 C15 C14 120.0(9)
C16 C15 H15 120.0
C14 C15 H15 120.0
C17 C16 C15 121.7(9)
C17 C16 H16 119.2
C15 C16 H16 119.2
C16 C17 C12 118.9(9)
C16 C17 H17 120.6
C12 C17 H17 120.6
C23 C18 C19 119.0(7)
C23 C18 C4 119.8(7)
C19 C18 C4 121.2(7)
C20 C19 C18 119.7(8)
C20 C19 H19 120.1
C18 C19 H19 120.1
C21 C20 C19 120.7(8)
C21 C20 H20 119.6
C19 C20 H20 119.6
C22 C21 C20 119.9(8)
C22 C21 H21 120.1
C20 C21 H21 120.1
C21 C22 C23 121.1(8)
C21 C22 H22 119.5
C23 C22 H22 119.5
C22 C23 C18 119.6(8)
C22 C23 H23 120.2
C18 C23 H23 120.2
C29 C24 C25 118.6(8)
C29 C24 C5 117.8(7)
C25 C24 C5 123.5(7)
C26 C25 C24 119.7(8)
C26 C25 H25 120.2
C24 C25 H25 120.2
C25 C26 C27 121.9(8)
C25 C26 H26 119.0
C27 C26 H26 119.0
C26 C27 C28 118.2(8)
C26 C27 H27 120.9
C28 C27 H27 120.9
C29 C28 C27 120.6(8)
C29 C28 H28 119.7
C27 C28 H28 119.7
C28 C29 C24 120.9(8)
C28 C29 H29 119.6
C24 C29 H29 119.6
C31 C30 C34 109.5(7)
C31 C30 Hf1 78.9(5)
C34 C30 Hf1 74.4(5)
C31 C30 H30 125.2
C34 C30 H30 125.2
Hf1 C30 H30 113.6
C30 C31 C32 106.6(7)
C30 C31 C35 124.7(7)
C32 C31 C35 128.2(7)
C30 C31 Hf1 68.6(4)
C32 C31 Hf1 75.0(5)
C35 C31 Hf1 127.3(6)
C33 C32 C31 108.7(7)
C33 C32 C41 123.1(7)
C31 C32 C41 126.5(7)
C33 C32 Hf1 74.5(5)
C31 C32 Hf1 73.0(5)
C41 C32 Hf1 130.4(6)
C34 C33 C32 107.3(7)
C34 C33 C47 126.8(7)
C32 C33 C47 124.1(7)
C34 C33 Hf1 68.5(4)
C32 C33 Hf1 73.8(5)
C47 C33 Hf1 135.0(5)
C30 C34 C33 107.6(7)
C30 C34 C53 124.3(7)
C33 C34 C53 127.9(7)
C30 C34 Hf1 72.2(5)
C33 C34 Hf1 79.2(5)
C53 C34 Hf1 119.1(5)
C36 C35 C40 118.1(8)
C36 C35 C31 118.3(8)
C40 C35 C31 123.4(7)
C37 C36 C35 120.9(8)
C37 C36 H36 119.5
C35 C36 H36 119.5
C36 C37 C38 120.2(8)
C36 C37 H37 119.9
C38 C37 H37 119.9
C39 C38 C37 119.0(8)
C39 C38 H38 120.5
C37 C38 H38 120.5
C40 C39 C38 121.0(9)
C40 C39 H39 119.5
C38 C39 H39 119.5
C39 C40 C35 120.8(8)
C39 C40 H40 119.6
C35 C40 H40 119.6
C42 C41 C46 117.8(8)
C42 C41 C32 119.0(8)
C46 C41 C32 123.2(8)
C41 C42 C43 121.6(10)
C41 C42 H42 119.2
C43 C42 H42 119.2
C44 C43 C42 118.7(10)
C44 C43 H43 120.6
C42 C43 H43 120.6
C43 C44 C45 120.8(9)
C43 C44 H44 119.6
C45 C44 H44 119.6
C44 C45 C46 120.1(9)
C44 C45 H45 119.9
C46 C45 H45 119.9
C41 C46 C45 120.8(9)
C41 C46 H46 119.6
C45 C46 H46 119.6
C48 C47 C52 118.6(8)
C48 C47 C33 117.3(7)
C52 C47 C33 123.8(7)
C49 C48 C47 121.5(8)
C49 C48 H48 119.3
C47 C48 H48 119.3
C48 C49 C50 120.0(9)
C48 C49 H49 120.0
C50 C49 H49 120.0
C51 C50 C49 119.4(9)
C51 C50 H50 120.3
C49 C50 H50 120.3
C50 C51 C52 120.8(8)
C50 C51 H51 119.6
C52 C51 H51 119.6
C47 C52 C51 119.7(8)
C47 C52 H52 120.2
C51 C52 H52 120.2
C54 C53 C58 117.9(8)
C54 C53 C34 120.5(8)
C58 C53 C34 121.6(8)
C53 C54 C55 121.2(9)
C53 C54 H54 119.4
C55 C54 H54 119.4
C56 C55 C54 120.3(10)
C56 C55 H55 119.8
C54 C55 H55 119.8
C55 C56 C57 119.3(9)
C55 C56 H56 120.3
C57 C56 H56 120.3
C58 C57 C56 120.1(9)
C58 C57 H57 120.0
C56 C57 H57 120.0
C57 C58 C53 121.2(8)
C57 C58 H58 119.4
C53 C58 H58 119.4
C60 C59 C63 109.4(6)
C60 C59 Hf2 74.7(4)
C63 C59 Hf2 79.1(5)
C60 C59 H59 125.3
C63 C59 H59 125.3
Hf2 C59 H59 113.1
C59 C60 C61 107.4(6)
C59 C60 C64 124.8(7)
C61 C60 C64 127.7(7)
C59 C60 Hf2 71.7(4)
C61 C60 Hf2 79.9(4)
C64 C60 Hf2 117.0(5)
C62 C61 C60 107.4(6)
C62 C61 C70 125.5(7)
C60 C61 C70 125.8(7)
C62 C61 Hf2 74.3(4)
C60 C61 Hf2 67.7(4)
C70 C61 Hf2 133.3(5)
C61 C62 C63 109.1(7)
C61 C62 C76 123.7(7)
C63 C62 C76 126.5(7)
C61 C62 Hf2 74.5(4)
C63 C62 Hf2 72.0(4)
C76 C62 Hf2 127.4(6)
C59 C63 C62 106.5(7)
C59 C63 C82 124.3(7)
C62 C63 C82 128.1(7)
C59 C63 Hf2 68.2(4)
C62 C63 Hf2 76.2(5)
C82 C63 Hf2 129.5(5)
C69 C64 C65 118.3(7)
C69 C64 C60 122.2(7)
C65 C64 C60 119.5(7)
C66 C65 C64 120.4(8)
C66 C65 H65 119.8
C64 C65 H65 119.8
C65 C66 C67 121.6(8)
C65 C66 H66 119.2
C67 C66 H66 119.2
C66 C67 C68 118.4(8)
C66 C67 H67 120.8
C68 C67 H67 120.8
C69 C68 C67 120.5(8)
C69 C68 H68 119.8
C67 C68 H68 119.8
C68 C69 C64 120.8(8)
C68 C69 H69 119.6
C64 C69 H69 119.6
C71 C70 C75 119.0(8)
C71 C70 C61 117.5(7)
C75 C70 C61 123.5(8)
C72 C71 C70 119.9(9)
C72 C71 H71 120.0
C70 C71 H71 120.0
C73 C72 C71 120.3(9)
C73 C72 H72 119.8
C71 C72 H72 119.8
C72 C73 C74 120.1(9)
C72 C73 H73 119.9
C74 C73 H73 119.9
C75 C74 C73 120.6(9)
C75 C74 H74 119.7
C73 C74 H74 119.7
C74 C75 C70 120.1(9)
C74 C75 H75 120.0
C70 C75 H75 120.0
C77 C76 C81 118.6(8)
C77 C76 C62 118.2(8)
C81 C76 C62 123.2(8)
C76 C77 C78 121.6(9)
C76 C77 H77 119.2
C78 C77 H77 119.2
C77 C78 C79 119.1(9)
C77 C78 H78 120.4
C79 C78 H78 120.4
C80 C79 C78 119.1(8)
C80 C79 H79 120.4
C78 C79 H79 120.4
C81 C80 C79 120.6(9)
C81 C80 H80 119.7
C79 C80 H80 119.7
C80 C81 C76 120.8(9)
C80 C81 H81 119.6
C76 C81 H81 119.6
C83 C82 C87 119.1(8)
C83 C82 C63 123.2(8)
C87 C82 C63 117.5(8)
C82 C83 C84 119.1(10)
C82 C83 H83 120.5
C84 C83 H83 120.5
C85 C84 C83 121.1(10)
C85 C84 H84 119.4
C83 C84 H84 119.4
C86 C85 C84 119.3(9)
C86 C85 H85 120.3
C84 C85 H85 120.3
C85 C86 C87 121.5(10)
C85 C86 H86 119.2
C87 C86 H86 119.2
C86 C87 C82 119.8(9)
C86 C87 H87 120.1
C82 C87 H87 120.1
C92 C88 C89 110.3(7)
C92 C88 Hf2 78.5(4)
C89 C88 Hf2 74.3(4)
C92 C88 H88 124.8
C89 C88 H88 124.8
Hf2 C88 H88 114.2
C88 C89 C90 106.1(7)
C88 C89 C93 125.6(7)
C90 C89 C93 128.2(7)
C88 C89 Hf2 72.0(4)
C90 C89 Hf2 78.0(4)
C93 C89 Hf2 117.1(5)
C91 C90 C89 108.3(7)
C91 C90 C99 125.9(7)
C89 C90 C99 124.0(7)
C91 C90 Hf2 74.1(4)
C89 C90 Hf2 69.1(4)
C99 C90 Hf2 134.3(5)
C90 C91 C92 107.4(7)
C90 C91 C105 126.3(7)
C92 C91 C105 125.5(7)
C90 C91 Hf2 74.1(4)
C92 C91 Hf2 72.6(4)
C105 C91 Hf2 126.9(5)
C88 C92 C91 107.6(7)
C88 C92 C111 123.9(7)
C91 C92 C111 127.8(7)
C88 C92 Hf2 69.4(4)
C91 C92 Hf2 75.0(4)
C111 C92 Hf2 128.7(5)
C98 C93 C94 117.9(7)
C98 C93 C89 123.4(7)
C94 C93 C89 118.7(7)
C93 C94 C95 120.5(8)
C93 C94 H94 119.8
C95 C94 H94 119.8
C96 C95 C94 119.8(8)
C96 C95 H95 120.1
C94 C95 H95 120.1
C97 C96 C95 119.8(8)
C97 C96 H96 120.1
C95 C96 H96 120.1
C98 C97 C96 120.2(8)
C98 C97 H97 119.9
C96 C97 H97 119.9
C97 C98 C93 121.7(8)
C97 C98 H98 119.1
C93 C98 H98 119.1
C104 C99 C100 118.9(7)
C104 C99 C90 124.6(7)
C100 C99 C90 116.5(7)
C101 C100 C99 120.8(8)
C101 C100 H100 119.6
C99 C100 H100 119.6
C102 C101 C100 119.7(8)
C102 C101 H101 120.1
C100 C101 H101 120.1
C101 C102 C103 119.7(8)
C101 C102 H102 120.1
C103 C102 H102 120.1
C102 C103 C104 121.2(8)
C102 C103 H103 119.4
C104 C103 H103 119.4
C99 C104 C103 119.6(8)
C99 C104 H104 120.2
C103 C104 H104 120.2
C110 C105 C106 119.2(8)
C110 C105 C91 122.2(7)
C106 C105 C91 118.5(7)
C107 C106 C105 120.3(8)
C107 C106 H106 119.9
C105 C106 H106 119.9
C108 C107 C106 120.1(8)
C108 C107 H107 120.0
C106 C107 H107 120.0
C109 C108 C107 119.5(9)
C109 C108 H108 120.3
C107 C108 H108 120.3
C108 C109 C110 121.9(8)
C108 C109 H109 119.0
C110 C109 H109 119.0
C109 C110 C105 119.0(8)
C109 C110 H110 120.5
C105 C110 H110 120.5
C112 C111 C116 118.4(7)
C112 C111 C92 124.3(7)
C116 C111 C92 117.2(7)
C113 C112 C111 120.3(8)
C113 C112 H112 119.8
C111 C112 H112 119.8
C114 C113 C112 120.6(8)
C114 C113 H113 119.7
C112 C113 H113 119.7
C115 C114 C113 119.7(8)
C115 C114 H114 120.2
C113 C114 H114 120.2
C114 C115 C116 120.6(9)
C114 C115 H115 119.7
C116 C115 H115 119.7
C115 C116 C111 120.4(8)
C115 C116 H116 119.8
C111 C116 H116 119.8
Cl1 Hf1 Cl2 97.72(7)
Cl1 Hf1 C1 113.34(18)
Cl2 Hf1 C1 128.8(2)
Cl1 Hf1 C30 128.1(2)
Cl2 Hf1 C30 114.71(19)
C1 Hf1 C30 77.2(3)
Cl1 Hf1 C34 95.35(19)
Cl2 Hf1 C34 135.72(19)
C1 Hf1 C34 82.5(3)
C30 Hf1 C34 33.5(3)
Cl1 Hf1 C2 134.96(19)
Cl2 Hf1 C2 96.3(2)
C1 Hf1 C2 33.4(3)
C30 Hf1 C2 82.4(3)
C34 Hf1 C2 103.7(3)
Cl1 Hf1 C31 126.53(19)
Cl2 Hf1 C31 84.50(19)
C1 Hf1 C31 105.4(2)
C30 Hf1 C31 32.5(2)
C34 Hf1 C31 54.3(3)
C2 Hf1 C31 97.3(3)
Cl1 Hf1 C5 83.20(18)
Cl2 Hf1 C5 126.39(19)
C1 Hf1 C5 32.5(2)
C30 Hf1 C5 105.3(3)
C34 Hf1 C5 97.0(3)
C2 Hf1 C5 54.5(3)
C31 Hf1 C5 136.5(2)
Cl1 Hf1 C4 82.14(17)
Cl2 Hf1 C4 94.42(18)
C1 Hf1 C4 53.8(2)
C30 Hf1 C4 130.6(2)
C34 Hf1 C4 129.3(3)
C2 Hf1 C4 54.2(2)
C31 Hf1 C4 151.3(2)
C5 Hf1 C4 32.2(2)
Cl1 Hf1 C32 94.87(19)
Cl2 Hf1 C32 83.20(19)
C1 Hf1 C32 130.2(3)
C30 Hf1 C32 53.5(3)
C34 Hf1 C32 53.6(3)
C2 Hf1 C32 129.2(3)
C31 Hf1 C32 32.0(2)
C5 Hf1 C32 150.4(3)
C4 Hf1 C32 175.9(2)
Cl1 Hf1 C33 77.56(17)
Cl2 Hf1 C33 111.53(18)
C1 Hf1 C33 114.2(3)
C30 Hf1 C33 53.7(2)
C34 Hf1 C33 32.3(2)
C2 Hf1 C33 134.5(3)
C31 Hf1 C33 53.0(2)
C5 Hf1 C33 120.8(3)
C4 Hf1 C33 148.8(2)
C32 Hf1 C33 31.7(2)
Cl1 Hf1 C3 111.12(17)
Cl2 Hf1 C3 78.11(18)
C1 Hf1 C3 53.5(3)
C30 Hf1 C3 114.4(3)
C34 Hf1 C3 134.5(3)
C2 Hf1 C3 32.5(2)
C31 Hf1 C3 121.4(2)
C5 Hf1 C3 52.9(2)
C4 Hf1 C3 31.8(2)
C32 Hf1 C3 149.6(2)
C33 Hf1 C3 166.6(2)
Cl4 Hf2 Cl3 98.53(8)
Cl4 Hf2 C59 113.65(19)
Cl3 Hf2 C59 127.46(18)
Cl4 Hf2 C88 128.08(18)
Cl3 Hf2 C88 113.41(18)
C59 Hf2 C88 78.4(3)
Cl4 Hf2 C60 134.77(18)
Cl3 Hf2 C60 94.72(18)
C59 Hf2 C60 33.5(2)
C88 Hf2 C60 83.8(2)
Cl4 Hf2 C89 95.26(18)
Cl3 Hf2 C89 135.08(19)
C59 Hf2 C89 83.7(3)
C88 Hf2 C89 33.7(2)
C60 Hf2 C89 105.2(3)
Cl4 Hf2 C92 126.66(18)
Cl3 Hf2 C92 83.51(18)
C59 Hf2 C92 105.9(3)
C88 Hf2 C92 32.1(2)
C60 Hf2 C92 97.6(2)
C89 Hf2 C92 54.6(2)
Cl4 Hf2 C63 83.25(18)
Cl3 Hf2 C63 125.61(17)
C59 Hf2 C63 32.7(2)
C88 Hf2 C63 106.7(3)
C60 Hf2 C63 54.5(2)
C89 Hf2 C63 98.3(2)
C92 Hf2 C63 137.4(3)
Cl4 Hf2 C90 77.30(17)
Cl3 Hf2 C90 110.65(18)
C59 Hf2 C90 116.1(2)
C88 Hf2 C90 54.0(2)
C60 Hf2 C90 136.3(2)
C89 Hf2 C90 32.9(2)
C92 Hf2 C90 53.2(2)
C63 Hf2 C90 122.5(2)
Cl4 Hf2 C91 94.62(18)
Cl3 Hf2 C91 81.88(18)
C59 Hf2 C91 131.9(2)
C88 Hf2 C91 53.8(3)
C60 Hf2 C91 130.1(2)
C89 Hf2 C91 54.4(2)
C92 Hf2 C91 32.5(2)
C63 Hf2 C91 152.5(2)
C90 Hf2 C91 31.9(2)
Cl4 Hf2 C62 82.63(18)
Cl3 Hf2 C62 94.04(18)
C59 Hf2 C62 53.4(2)
C88 Hf2 C62 131.3(3)
C60 Hf2 C62 53.3(2)
C89 Hf2 C62 130.2(3)
C92 Hf2 C62 150.7(2)
C63 Hf2 C62 31.9(2)
C90 Hf2 C62 150.0(2)
C91 Hf2 C62 174.7(2)
Cl4 Hf2 C61 110.65(17)
Cl3 Hf2 C61 76.92(17)
C59 Hf2 C61 53.7(2)
C88 Hf2 C61 115.6(2)
C60 Hf2 C61 32.4(2)
C89 Hf2 C61 136.0(3)
C92 Hf2 C61 121.5(2)
C63 Hf2 C61 52.8(2)
C90 Hf2 C61 168.6(2)
C91 Hf2 C61 148.9(2)
C62 Hf2 C61 31.2(2)
Cl6 C117 Cl7 111.2(5)
Cl6 C117 Cl5 111.3(4)
Cl7 C117 Cl5 111.1(5)
Cl6 C117 H117 107.7
Cl7 C117 H117 107.7
Cl5 C117 H117 107.7
Cl9 C118 Cl8 112.2(7)
Cl9 C118 Cl10 110.6(8)
Cl8 C118 Cl10 110.2(7)
Cl9 C118 H118 107.9
Cl8 C118 H118 107.9
Cl10 C118 H118 107.9
Cl12 C119 Cl13 105.8(11)
Cl12 C119 Cl11 107.6(11)
Cl13 C119 Cl11 110.4(11)
Cl12 C119 H119 110.9
Cl13 C119 H119 111.0
Cl11 C119 H119 111.0
Cl15 C120 Cl16 104.7(10)
Cl15 C120 Cl14 110.0(11)
Cl16 C120 Cl14 110.9(11)
Cl15 C120 H120 110.4
Cl16 C120 H120 110.4
Cl14 C120 H120 110.4

loop_
_geom_bond_atom_site_label_1
_geom_bond_atom_site_label_2
_geom_bond_distance
C1 C5 1.412(10)
C1 C2 1.415(11)
C1 Hf1 2.446(7)
C1 H1 0.9500
C2 C3 1.434(11)
C2 C6 1.477(11)
C2 Hf1 2.481(8)
C3 C4 1.431(10)
C3 C12 1.487(11)
C3 Hf1 2.626(8)
C4 C5 1.440(11)
C4 C18 1.491(10)
C4 Hf1 2.603(8)
C5 C24 1.483(11)
C5 Hf1 2.584(8)
C6 C11 1.409(14)
C6 C7 1.409(13)
C7 C8 1.405(15)
C7 H7 0.9500
C8 C9 1.38(2)
C8 H8 0.9500
C9 C10 1.36(2)
C9 H9 0.9500
C10 C11 1.385(13)
C10 H10 0.9500
C11 H11 0.9500
C12 C13 1.407(11)
C12 C17 1.407(11)
C13 C14 1.381(12)
C13 H13 0.9500
C14 C15 1.385(13)
C14 H14 0.9500
C15 C16 1.382(12)
C15 H15 0.9500
C16 C17 1.377(12)
C16 H16 0.9500
C17 H17 0.9500
C18 C23 1.401(11)
C18 C19 1.403(11)
C19 C20 1.387(11)
C19 H19 0.9500
C20 C21 1.375(12)
C20 H20 0.9500
C21 C22 1.368(11)
C21 H21 0.9500
C22 C23 1.387(11)
C22 H22 0.9500
C23 H23 0.9500
C24 C29 1.388(11)
C24 C25 1.406(11)
C25 C26 1.377(11)
C25 H25 0.9500
C26 C27 1.382(12)
C26 H26 0.9500
C27 C28 1.394(12)
C27 H27 0.9500
C28 C29 1.381(12)
C28 H28 0.9500
C29 H29 0.9500
C30 C31 1.412(11)
C30 C34 1.420(11)
C30 Hf1 2.451(7)
C30 H30 0.9500
C31 C32 1.431(11)
C31 C35 1.484(11)
C31 Hf1 2.582(8)
C32 C33 1.426(11)
C32 C41 1.496(11)
C32 Hf1 2.610(8)
C33 C34 1.426(11)
C33 C47 1.479(11)
C33 Hf1 2.619(8)
C34 C53 1.495(11)
C34 Hf1 2.480(8)
C35 C36 1.386(11)
C35 C40 1.397(12)
C36 C37 1.383(11)
C36 H36 0.9500
C37 C38 1.391(13)
C37 H37 0.9500
C38 C39 1.375(12)
C38 H38 0.9500
C39 C40 1.372(11)
C39 H39 0.9500
C40 H40 0.9500
C41 C42 1.380(12)
C41 C46 1.381(12)
C42 C43 1.403(13)
C42 H42 0.9500
C43 C44 1.357(14)
C43 H43 0.9500
C44 C45 1.372(14)
C44 H44 0.9500
C45 C46 1.385(12)
C45 H45 0.9500
C46 H46 0.9500
C47 C48 1.391(11)
C47 C52 1.394(11)
C48 C49 1.382(12)
C48 H48 0.9500
C49 C50 1.384(12)
C49 H49 0.9500
C50 C51 1.380(12)
C50 H50 0.9500
C51 C52 1.404(11)
C51 H51 0.9500
C52 H52 0.9500
C53 C54 1.381(11)
C53 C58 1.397(12)
C54 C55 1.395(12)
C54 H54 0.9500
C55 C56 1.358(14)
C55 H55 0.9500
C56 C57 1.407(13)
C56 H56 0.9500
C57 C58 1.369(12)
C57 H57 0.9500
C58 H58 0.9500
C59 C60 1.421(10)
C59 C63 1.422(11)
C59 Hf2 2.443(8)
C59 H59 0.9500
C60 C61 1.438(10)
C60 C64 1.489(10)
C60 Hf2 2.482(7)
C61 C62 1.418(10)
C61 C70 1.483(10)
C61 Hf2 2.641(7)
C62 C63 1.434(10)
C62 C76 1.499(11)
C62 Hf2 2.638(8)
C63 C82 1.483(11)
C63 Hf2 2.583(8)
C64 C69 1.388(11)
C64 C65 1.404(11)
C65 C66 1.358(11)
C65 H65 0.9500
C66 C67 1.377(12)
C66 H66 0.9500
C67 C68 1.400(12)
C67 H67 0.9500
C68 C69 1.368(11)
C68 H68 0.9500
C69 H69 0.9500
C70 C71 1.412(12)
C70 C75 1.413(12)
C71 C72 1.388(11)
C71 H71 0.9500
C72 C73 1.379(13)
C72 H72 0.9500
C73 C74 1.400(14)
C73 H73 0.9500
C74 C75 1.369(12)
C74 H74 0.9500
C75 H75 0.9500
C76 C77 1.365(11)
C76 C81 1.390(12)
C77 C78 1.383(11)
C77 H77 0.9500
C78 C79 1.391(13)
C78 H78 0.9500
C79 C80 1.385(13)
C79 H79 0.9500
C80 C81 1.360(12)
C80 H80 0.9500
C81 H81 0.9500
C82 C83 1.395(12)
C82 C87 1.403(12)
C83 C84 1.397(12)
C83 H83 0.9500
C84 C85 1.380(14)
C84 H84 0.9500
C85 C86 1.357(14)
C85 H85 0.9500
C86 C87 1.380(12)
C86 H86 0.9500
C87 H87 0.9500
C88 C92 1.399(11)
C88 C89 1.437(10)
C88 Hf2 2.465(7)
C88 H88 0.9500
C89 C90 1.451(11)
C89 C93 1.465(10)
C89 Hf2 2.496(7)
C90 C91 1.434(11)
C90 C99 1.496(11)
C90 Hf2 2.612(7)
C91 C92 1.452(10)
C91 C105 1.494(11)
C91 Hf2 2.612(7)
C92 C111 1.476(10)
C92 Hf2 2.581(7)
C93 C98 1.391(10)
C93 C94 1.396(11)
C94 C95 1.398(11)
C94 H94 0.9500
C95 C96 1.384(11)
C95 H95 0.9500
C96 C97 1.382(12)
C96 H96 0.9500
C97 C98 1.368(11)
C97 H97 0.9500
C98 H98 0.9500
C99 C104 1.387(11)
C99 C100 1.409(10)
C100 C101 1.400(11)
C100 H100 0.9500
C101 C102 1.382(12)
C101 H101 0.9500
C102 C103 1.382(12)
C102 H102 0.9500
C103 C104 1.405(11)
C103 H103 0.9500
C104 H104 0.9500
C105 C110 1.391(11)
C105 C106 1.400(11)
C106 C107 1.393(11)
C106 H106 0.9500
C107 C108 1.375(11)
C107 H107 0.9500
C108 C109 1.371(12)
C108 H108 0.9500
C109 C110 1.388(12)
C109 H109 0.9500
C110 H110 0.9500
C111 C112 1.400(11)
C111 C116 1.404(11)
C112 C113 1.386(11)
C112 H112 0.9500
C113 C114 1.383(12)
C113 H113 0.9500
C114 C115 1.376(12)
C114 H114 0.9500
C115 C116 1.388(11)
C115 H115 0.9500
C116 H116 0.9500
Cl1 Hf1 2.3933(19)
Cl2 Hf1 2.398(2)
Cl3 Hf2 2.383(2)
Cl4 Hf2 2.378(2)
C117 Cl6 1.735(9)
C117 Cl7 1.736(8)
C117 Cl5 1.755(8)
C117 H117 1.0000
C118 Cl9 1.708(12)
C118 Cl8 1.736(12)
C118 Cl10 1.774(13)
C118 H118 1.0000
C119 Cl12 1.710(13)
C119 Cl13 1.720(12)
C119 Cl11 1.744(12)
C119 H119 1.0000
C120 Cl15 1.711(13)
C120 Cl16 1.723(12)
C120 Cl14 1.743(12)
C120 H120 1.0000
